data_4308313
loop_
_publ_author_name
'Christina Y. Tang'
'Andrew R. Cowley'
'Anthony J. Downs'
'Simon Parsons'

_publ_section_title
;
Preparation and Characterization of Lithium Imidoalanate Complexes
Li2[(RN)4(AlH2)6] (R = Me or tBu): First Examples of Aluminum-Rich
Imidoalanes with an Adamantoid Structure
;
_journal_name_full 'Inorganic Chemistry'
_journal_page_first 5439
_journal_page_last 5446
_journal_paper_doi 10.1021/ic7006827
_journal_volume 46
_journal_year 2007
_chemical_compound_source
;
synthesis as described
;
_chemical_formula_moiety ' C4 H24 Al6 N4 , 2( C4 H10 O ) , 2 Li '
_chemical_formula_sum 'C12 H44 Al6 Li2 N4 O2'
_chemical_formula_weight 452.28
_chemical_melting_point ?
_chemical_name_systematic
;                                                                          
?                                                                          
;
_space_group_IT_number 14
_symmetry_cell_setting monoclinic
_symmetry_space_group_name_Hall '-P 2ybc'
_symmetry_space_group_name_H-M 'P 1 21/c 1'
_atom_sites_solution_hydrogens geom
_atom_sites_solution_primary direct
_atom_sites_solution_secondary difmap
_cell_angle_alpha 90
_cell_angle_beta 94.7891(8)
_cell_angle_gamma 90
_cell_formula_units_Z 4
_cell_length_a 13.0826(2)
_cell_length_b 12.1616(2)
_cell_length_c 18.1906(4)
_cell_measurement_reflns_used 38223
_cell_measurement_temperature 150
_cell_measurement_theta_max 28
_cell_measurement_theta_min 5
_cell_volume 2884.12(9)
_computing_cell_refinement
;                                                                          
KappaCCD software 'DENZO' (Otwinowski & Minor, 1996)                       
;
_computing_data_collection
;                                                                          
KappaCCD software 'Collect' (Nonius, 2000)                                 
;
_computing_data_reduction
;                                                                          
KappaCCD software 'DENZO' (Otwinowski & Minor, 1996)                       
;
_computing_publication_material
;                                                                          
CRYSTALS (Watkin et al, 2001)                                              
;
_computing_structure_refinement
;                                                                          
CRYSTALS (Watkin et al, 2001)                                              
;
_computing_structure_solution 'SIR92 (Giacovazzo et al, 1992)'
_diffrn_ambient_temperature 150
_diffrn_measured_fraction_theta_max 0.999
_diffrn_measurement_device_type
;                                                                          
Nonius KappaCCD                                                            
;
_diffrn_measurement_method \w
_diffrn_radiation_monochromator graphite
_diffrn_radiation_type 'Mo K\a'
_diffrn_radiation_wavelength 0.71073
_diffrn_reflns_av_R_equivalents 0.060
_diffrn_reflns_limit_h_max 16
_diffrn_reflns_limit_h_min -16
_diffrn_reflns_limit_k_max 15
_diffrn_reflns_limit_k_min -15
_diffrn_reflns_limit_l_max 23
_diffrn_reflns_limit_l_min -23
_diffrn_reflns_number 38223
_diffrn_reflns_theta_max 27.43
_diffrn_reflns_theta_min 5.09
_diffrn_standards_decay_% 0.00
_diffrn_standards_interval_count 0
_diffrn_standards_interval_time 0
_diffrn_standards_number 0
_exptl_absorpt_coefficient_mu 0.234
_exptl_absorpt_correction_T_max 0.98
_exptl_absorpt_correction_T_min 0.95
_exptl_absorpt_correction_type multi-scan
_exptl_absorpt_process_details
; 
 Denzo/Scalepack (Otwinowski & Minor, 1996) 
;
_exptl_crystal_colour ' colourless '
_exptl_crystal_density_diffrn 1.042
_exptl_crystal_density_meas ?
_exptl_crystal_description ' block '
_exptl_crystal_F_000 976
_exptl_crystal_size_max 0.24
_exptl_crystal_size_mid 0.12
_exptl_crystal_size_min 0.10
_refine_diff_density_max 0.68
_refine_diff_density_min -0.51
_refine_ls_extinction_method None
_refine_ls_goodness_of_fit_ref 1.0630
_refine_ls_hydrogen_treatment mixed
_refine_ls_matrix_type full
_refine_ls_number_parameters 286
_refine_ls_number_reflns 3334
_refine_ls_R_factor_gt 0.0494
_refine_ls_shift/su_max 0.008241
_refine_ls_structure_factor_coef F
_refine_ls_weighting_details
;
Chebychev polynomial with 3 parameters (Carruthers & Watkin , 1979)
0.642    0.469    0.340    
;
_refine_ls_weighting_scheme calc
_refine_ls_wR_factor_ref 0.0584
_reflns_limit_h_max 16
_reflns_limit_h_min -16
_reflns_limit_k_max 15
_reflns_limit_k_min 0
_reflns_limit_l_max 23
_reflns_limit_l_min 0
_reflns_number_gt 3334
_reflns_number_total 6851
_reflns_threshold_expression >3.00\s(I)
_cod_data_source_file ic7006827_si1.cif
_cod_data_source_block CRYSTALS_cif
_cod_depositor_comments
;
The following automatic conversions were performed:
'_symmetry_cell_setting' value 'Monoclinic ' changed to 'monoclinic'
according to '/home/saulius/struct/CIF-dictionaries/cif_core.dic'
dictionary named 'cif_core.dic' version 2.4.1 from 2010-06-29.

Automatic conversion script
Id: cif_fix_enum 1527 2010-12-29 10:47:43Z saulius 

The following automatic conversions were performed:

'_chemical_melting_point' value 'not measured' was changed to '?' -
the value is undefined or not given.

Automatic conversion script
Id: cif_fix_values 1646 2011-03-28 12:23:43Z adriana 
;
_cod_original_sg_symbol_H-M 'P 1 21/c 1 '
_cod_original_formula_sum ' C12 H44 Al6 Li2 N4 O2 '
_cod_database_code 4308313

loop_
_symmetry_equiv_pos_as_xyz
x,y,z
-x,-y,-z
-x,y+1/2,-z+1/2
x,-y+1/2,z+1/2

loop_
_atom_site_label
_atom_site_fract_x
_atom_site_fract_y
_atom_site_fract_z
_atom_site_U_iso_or_equiv
_atom_site_occupancy
_atom_site_adp_type
Al1 0.28368(8) 0.23474(9) 0.69863(5) 0.0420 1.0000 Uani
Al2 0.39348(8) 0.01447(9) 0.65686(6) 0.0441 1.0000 Uani
Al3 0.14764(9) 0.02225(9) 0.65757(7) 0.0476 1.0000 Uani
Al4 0.38118(7) 0.21604(8) 0.54873(5) 0.0313 1.0000 Uani
Al5 0.14191(6) 0.22309(8) 0.55099(5) 0.0322 1.0000 Uani
Al6 0.25109(7) 0.00504(8) 0.51010(6) 0.0352 1.0000 Uani
N1 0.3898(2) 0.1705(2) 0.64874(14) 0.0377 1.0000 Uani
C1 0.4909(3) 0.2151(4) 0.6837(2) 0.0608 1.0000 Uani
N2 0.1587(2) 0.1783(2) 0.65124(15) 0.0382 1.0000 Uani
C2 0.0712(3) 0.2284(3) 0.6891(2) 0.0547 1.0000 Uani
N3 0.2632(2) -0.0309(2) 0.61201(17) 0.0424 1.0000 Uani
C3 0.2619(4) -0.1553(3) 0.6166(3) 0.0679 1.0000 Uani
N4 0.25358(18) 0.1606(2) 0.50639(13) 0.0286 1.0000 Uani
C4 0.2459(3) 0.1933(3) 0.42605(18) 0.0431 1.0000 Uani
Li1 0.5000 0.0000 0.5000 0.0434 1.000 Uani
Li2 0.0000 0.0000 0.5000 0.0552 1.000 Uani
Li3 0.2468(4) 0.4614(5) 0.6018(3) 0.0453 1.0000 Uani
O1 0.29347(18) 0.5624(2) 0.52749(13) 0.0462 1.0000 Uani
C5 0.3953(3) 0.6062(3) 0.5334(2) 0.0558 1.0000 Uani
C6 0.4394(3) 0.5966(3) 0.6104(3) 0.0638 1.0000 Uani
C7 0.2520(4) 0.5508(5) 0.4512(3) 0.0821 1.0000 Uani
C8 0.2244(6) 0.6552(6) 0.4141(4) 0.1106 1.0000 Uani
O2 0.1670(2) 0.5498(3) 0.66662(15) 0.0619 1.0000 Uani
C9 0.0827(4) 0.6116(5) 0.6360(5) 0.1137 1.0000 Uani
C10 -0.0027(6) 0.5639(7) 0.6089(4) 0.1307 1.0000 Uani
C11 0.1631(5) 0.5388(6) 0.7449(3) 0.0978 1.0000 Uani
C12 0.2276(7) 0.610(1) 0.7828(4) 0.1726 1.0000 Uani
H1 0.288(3) 0.217(4) 0.778(2) 0.072(13) 1.0000 Uiso
H2 0.284(2) 0.362(3) 0.6817(18) 0.041(9) 1.0000 Uiso
H3 0.415(3) -0.024(4) 0.733(2) 0.081(14) 1.0000 Uiso
H4 0.472(3) -0.029(3) 0.6080(19) 0.045(9) 1.0000 Uiso
H5 0.048(3) -0.012(3) 0.606(2) 0.05(1) 1.0000 Uiso
H6 0.139(3) -0.016(4) 0.734(2) 0.073(13) 1.0000 Uiso
H7 0.381(3) 0.343(3) 0.545(2) 0.05(1) 1.0000 Uiso
H8 0.466(3) 0.159(3) 0.5122(19) 0.045(9) 1.0000 Uiso
H9 0.151(3) 0.352(3) 0.5465(19) 0.05(1) 1.0000 Uiso
H10 0.046(3) 0.174(3) 0.5145(19) 0.05(1) 1.0000 Uiso
H11 0.153(3) -0.037(3) 0.4745(18) 0.042(9) 1.0000 Uiso
H12 0.341(3) -0.049(3) 0.473(2) 0.05(1) 1.0000 Uiso
H13 0.5488 0.1826 0.6584 0.0713 1.0000 Uiso
H14 0.4985 0.1952 0.7372 0.0713 1.0000 Uiso
H15 0.4919 0.2970 0.6784 0.0713 1.0000 Uiso
H16 0.0773 0.2067 0.7423 0.0676 1.0000 Uiso
H17 0.0742 0.3103 0.6851 0.0676 1.0000 Uiso
H18 0.0045 0.2013 0.6650 0.0676 1.0000 Uiso
H19 0.3221 -0.1858 0.5929 0.0836 1.0000 Uiso
H20 0.2656 -0.1784 0.6695 0.0836 1.0000 Uiso
H21 0.1971 -0.1839 0.5903 0.0836 1.0000 Uiso
H22 0.3046 0.1607 0.4017 0.0518 1.0000 Uiso
H23 0.2482 0.2752 0.4220 0.0518 1.0000 Uiso
H24 0.1798 0.1655 0.4012 0.0518 1.0000 Uiso
H25 0.3932 0.6854 0.5184 0.0679 1.0000 Uiso
H26 0.4385 0.5641 0.5004 0.0679 1.0000 Uiso
H27 0.5106 0.6272 0.6147 0.0760 1.0000 Uiso
H28 0.3960 0.6388 0.6434 0.0760 1.0000 Uiso
H29 0.4413 0.5175 0.6253 0.0760 1.0000 Uiso
H30 0.3047 0.5133 0.4231 0.0978 1.0000 Uiso
H31 0.1891 0.5040 0.4502 0.0978 1.0000 Uiso
H32 0.1967 0.6403 0.3622 0.1313 1.0000 Uiso
H33 0.2867 0.7028 0.4139 0.1313 1.0000 Uiso
H34 0.1711 0.6935 0.4410 0.1313 1.0000 Uiso
H35 0.0631 0.6623 0.6757 0.1347 1.0000 Uiso
H36 0.1082 0.6556 0.5948 0.1347 1.0000 Uiso
H37 -0.0529 0.6213 0.5899 0.1523 1.0000 Uiso
H38 -0.0326 0.5204 0.6486 0.1523 1.0000 Uiso
H39 0.0126 0.5137 0.5677 0.1523 1.0000 Uiso
H40 0.0915 0.5534 0.7576 0.1185 1.0000 Uiso
H41 0.1832 0.4621 0.7597 0.1185 1.0000 Uiso
H42 0.2227 0.6003 0.8370 0.2035 1.0000 Uiso
H43 0.2078 0.6874 0.7686 0.2035 1.0000 Uiso
H44 0.2996 0.5962 0.7707 0.2035 1.0000 Uiso

loop_
_atom_site_aniso_label
_atom_site_aniso_U_11
_atom_site_aniso_U_22
_atom_site_aniso_U_33
_atom_site_aniso_U_23
_atom_site_aniso_U_13
_atom_site_aniso_U_12
Al1 0.0520(6) 0.0463(6) 0.0279(5) -0.0021(4) 0.0042(4) 0.0117(5)
Al2 0.0479(6) 0.0453(6) 0.0396(6) 0.0089(5) 0.0065(5) 0.0159(5)
Al3 0.0498(6) 0.0416(6) 0.0554(6) 0.0106(5) 0.0291(5) 0.0018(5)
Al4 0.0261(4) 0.0318(5) 0.0367(5) -0.0009(4) 0.0059(4) -0.0007(4)
Al5 0.0245(4) 0.0353(5) 0.0373(5) -0.0006(4) 0.0054(4) 0.0011(4)
Al6 0.0304(5) 0.0327(5) 0.0439(5) -0.0050(4) 0.0108(4) -0.0028(4)
N1 0.0349(14) 0.0429(15) 0.0343(14) -0.0030(12) -0.0034(11) 0.0052(12)
C1 0.047(2) 0.068(3) 0.063(3) -0.006(2) -0.0206(19) 0.006(2)
N2 0.0390(14) 0.0390(15) 0.0395(15) 0.0038(12) 0.0203(12) 0.0073(12)
C2 0.056(2) 0.053(2) 0.060(2) 0.0028(19) 0.0343(19) 0.0123(19)
N3 0.0476(16) 0.0294(14) 0.0527(17) 0.0065(13) 0.0185(13) 0.0070(12)
C3 0.084(3) 0.035(2) 0.090(3) 0.015(2) 0.038(3) 0.004(2)
N4 0.0298(12) 0.0313(12) 0.0254(12) 0.000(1) 0.006(1) -0.0012(11)
C4 0.051(2) 0.048(2) 0.0308(16) -0.0003(15) 0.0038(14) 0.0038(16)
Li1 0.032(4) 0.049(5) 0.051(5) 0.003(4) 0.014(3) 0.005(4)
Li2 0.037(4) 0.048(5) 0.081(6) -0.006(5) 0.013(4) -0.007(4)
Li3 0.042(3) 0.048(3) 0.046(3) -0.001(3) 0.005(2) -0.002(3)
O1 0.0463(13) 0.0452(14) 0.0477(14) 0.0063(11) 0.0078(11) -0.0015(11)
C5 0.043(2) 0.049(2) 0.078(3) -0.001(2) 0.0198(19) -0.0042(17)
C6 0.047(2) 0.052(2) 0.091(3) -0.008(2) -0.004(2) -0.0009(19)
C7 0.089(3) 0.090(4) 0.066(3) 0.015(3) -0.005(3) -0.017(3)
C8 0.146(6) 0.097(4) 0.085(4) 0.026(4) -0.011(4) -0.012(4)
O2 0.0563(16) 0.079(2) 0.0496(15) -0.0066(14) 0.0028(12) 0.0271(15)
C9 0.063(3) 0.063(3) 0.210(8) -0.024(4) -0.015(4) 0.024(3)
C10 0.129(6) 0.131(6) 0.121(5) -0.038(5) -0.057(5) 0.054(5)
C11 0.107(4) 0.108(5) 0.082(4) -0.027(3) 0.024(3) 0.025(4)
C12 0.134(6) 0.280(13) 0.095(5) 0.026(6) -0.044(5) -0.081(8)

loop_
_atom_type_symbol
_atom_type_scat_dispersion_real
_atom_type_scat_dispersion_imag
_atom_type_scat_Cromer_Mann_a1
_atom_type_scat_Cromer_Mann_b1
_atom_type_scat_Cromer_Mann_a2
_atom_type_scat_Cromer_Mann_b2
_atom_type_scat_Cromer_Mann_a3
_atom_type_scat_Cromer_Mann_b3
_atom_type_scat_Cromer_Mann_a4
_atom_type_scat_Cromer_Mann_b4
_atom_type_scat_Cromer_Mann_c
_atom_type_scat_source
'C   ' 0.0020 0.0020 2.3100 20.8439 1.0200 10.2075 1.5886 0.5687 0.8650 51.6512 0.2156 International_Tables_Vol_IV_Table_2.2B
'H   ' 0.0000 0.0000 0.4930 10.5109 0.3229 26.1257 0.1402 3.1424 0.0408 57.7997 0.0030 International_Tables_Vol_IV_Table_2.2B
'Al  ' 0.0560 0.0520 6.4202 3.0387 1.9002 0.7426 1.5936 31.5472 1.9646 85.0886 1.1151 International_Tables_Vol_IV_Table_2.2B
'Li  ' 0.0000 0.0000 1.1282 3.9546 0.7508 1.0524 0.6175 85.3905 0.4653 168.2610 0.0377 International_Tables_Vol_IV_Table_2.2B
'N   ' 0.0040 0.0030 12.2126 0.0057 3.1322 9.8933 2.0125 28.9975 1.1663 0.5826 -11.5290 International_Tables_Vol_IV_Table_2.2B
'O   ' 0.0080 0.0060 3.0485 13.2771 2.2868 5.7011 1.5463 0.3239 0.8670 32.9089 0.2508 International_Tables_Vol_IV_Table_2.2B

loop_
_geom_angle_atom_site_label_1
_geom_angle_site_symmetry_1
_geom_angle_atom_site_label_2
_geom_angle_site_symmetry_2
_geom_angle_atom_site_label_3
_geom_angle_site_symmetry_3
_geom_angle
_geom_angle_publ_flag
N1 . Al1 . N2 . 105.67(12) yes
N1 . Al1 . H1 . 116.5(17) yes
N2 . Al1 . H1 . 110.9(17) yes
N1 . Al1 . H2 . 107.3(12) yes
N2 . Al1 . H2 . 106.2(12) yes
H1 . Al1 . H2 . 109.6(21) yes
N1 . Al2 . N3 . 103.85(12) yes
N1 . Al2 . H3 . 113.4(18) yes
N3 . Al2 . H3 . 113.9(17) yes
N1 . Al2 . H4 . 108.4(13) yes
N3 . Al2 . H4 . 105.9(13) yes
H3 . Al2 . H4 . 110.9(22) yes
N2 . Al3 . N3 . 104.23(12) yes
N2 . Al3 . H5 . 106.6(13) yes
N3 . Al3 . H5 . 107.0(14) yes
N2 . Al3 . H6 . 112.3(17) yes
N3 . Al3 . H6 . 115.4(17) yes
H5 . Al3 . H6 . 110.8(22) yes
N1 . Al4 . N4 . 105.36(11) yes
N1 . Al4 . H7 . 109.8(14) yes
N4 . Al4 . H7 . 109.6(13) yes
N1 . Al4 . H8 . 107.5(13) yes
N4 . Al4 . H8 . 108.1(13) yes
H7 . Al4 . H8 . 116.0(19) yes
N2 . Al5 . N4 . 105.40(11) yes
N2 . Al5 . H9 . 109.4(13) yes
N4 . Al5 . H9 . 108.3(13) yes
N2 . Al5 . H10 . 109.7(14) yes
N4 . Al5 . H10 . 107.5(14) yes
H9 . Al5 . H10 . 116.0(18) yes
N3 . Al6 . N4 . 105.36(12) yes
N3 . Al6 . H11 . 110.3(13) yes
N4 . Al6 . H11 . 110.0(13) yes
N3 . Al6 . H12 . 108.9(14) yes
N4 . Al6 . H12 . 113.1(14) yes
H11 . Al6 . H12 . 109.2(19) yes
Al1 . N1 . Al2 . 112.92(15) yes
Al1 . N1 . Al4 . 110.65(14) yes
Al2 . N1 . Al4 . 111.39(14) yes
Al1 . N1 . C1 . 107.5(2) yes
Al2 . N1 . C1 . 108.0(2) yes
Al4 . N1 . C1 . 106.1(2) yes
N1 . C1 . H13 . 109.5 no
N1 . C1 . H14 . 109.5 no
H13 . C1 . H14 . 109.5 no
N1 . C1 . H15 . 109.5 no
H13 . C1 . H15 . 109.5 no
H14 . C1 . H15 . 109.5 no
Al1 . N2 . Al3 . 113.36(14) yes
Al1 . N2 . Al5 . 110.85(13) yes
Al3 . N2 . Al5 . 109.90(15) yes
Al1 . N2 . C2 . 107.5(2) yes
Al3 . N2 . C2 . 108.0(2) yes
Al5 . N2 . C2 . 106.9(2) yes
N2 . C2 . H16 . 109.5 no
N2 . C2 . H17 . 109.5 no
H16 . C2 . H17 . 109.5 no
N2 . C2 . H18 . 109.5 no
H16 . C2 . H18 . 109.5 no
H17 . C2 . H18 . 109.5 no
Al2 . N3 . Al3 . 115.49(16) yes
Al2 . N3 . Al6 . 110.43(14) yes
Al3 . N3 . Al6 . 110.10(15) yes
Al2 . N3 . C3 . 106.2(3) yes
Al3 . N3 . C3 . 107.7(2) yes
Al6 . N3 . C3 . 106.4(3) yes
N3 . C3 . H19 . 109.5 no
N3 . C3 . H20 . 109.5 no
H19 . C3 . H20 . 109.5 no
N3 . C3 . H21 . 109.5 no
H19 . C3 . H21 . 109.5 no
H20 . C3 . H21 . 109.5 no
Al4 . N4 . Al5 . 111.56(12) yes
Al4 . N4 . Al6 . 110.90(13) yes
Al5 . N4 . Al6 . 111.75(12) yes
Al4 . N4 . C4 . 106.49(19) yes
Al5 . N4 . C4 . 108.56(19) yes
Al6 . N4 . C4 . 107.3(2) yes
N4 . C4 . H22 . 109.5 no
N4 . C4 . H23 . 109.5 no
H22 . C4 . H23 . 109.5 no
N4 . C4 . H24 . 109.5 no
H22 . C4 . H24 . 109.5 no
H23 . C4 . H24 . 109.5 no
C5 . O1 . C7 . 112.2(3) yes
O1 . C5 . C6 . 109.2(3) yes
O1 . C5 . H25 . 109.5 no
C6 . C5 . H25 . 109.5 no
O1 . C5 . H26 . 109.5 no
C6 . C5 . H26 . 109.5 no
H25 . C5 . H26 . 109.5 no
C5 . C6 . H27 . 109.5 no
C5 . C6 . H28 . 109.5 no
H27 . C6 . H28 . 109.5 no
C5 . C6 . H29 . 109.5 no
H27 . C6 . H29 . 109.5 no
H28 . C6 . H29 . 109.5 no
O1 . C7 . C8 . 114.3(5) yes
O1 . C7 . H30 . 108.3 no
C8 . C7 . H30 . 108.3 no
O1 . C7 . H31 . 108.3 no
C8 . C7 . H31 . 108.3 no
H30 . C7 . H31 . 109.5 no
C7 . C8 . H32 . 109.5 no
C7 . C8 . H33 . 109.5 no
H32 . C8 . H33 . 109.5 no
C7 . C8 . H34 . 109.5 no
H32 . C8 . H34 . 109.5 no
H33 . C8 . H34 . 109.5 no
C9 . O2 . C11 . 110.5(5) yes
O2 . C9 . C10 . 121.5(5) yes
O2 . C9 . H35 . 106.4 no
C10 . C9 . H35 . 106.4 no
O2 . C9 . H36 . 106.4 no
C10 . C9 . H36 . 106.4 no
H35 . C9 . H36 . 109.5 no
C9 . C10 . H37 . 109.5 no
C9 . C10 . H38 . 109.5 no
H37 . C10 . H38 . 109.5 no
C9 . C10 . H39 . 109.5 no
H37 . C10 . H39 . 109.5 no
H38 . C10 . H39 . 109.5 no
O2 . C11 . C12 . 111.9(6) yes
O2 . C11 . H40 . 108.9 no
C12 . C11 . H40 . 108.9 no
O2 . C11 . H41 . 108.9 no
C12 . C11 . H41 . 108.9 no
H40 . C11 . H41 . 109.5 no
C11 . C12 . H42 . 109.5 no
C11 . C12 . H43 . 109.5 no
H42 . C12 . H43 . 109.5 no
C11 . C12 . H44 . 109.5 no
H42 . C12 . H44 . 109.5 no
H43 . C12 . H44 . 109.5 no

loop_
_geom_bond_atom_site_label_1
_geom_bond_site_symmetry_1
_geom_bond_atom_site_label_2
_geom_bond_site_symmetry_2
_geom_bond_distance
_geom_bond_publ_flag
Al1 . N1 . 1.890(3) yes
Al1 . N2 . 1.912(3) yes
Al1 . H1 . 1.46(4) yes
Al1 . H2 . 1.57(3) yes
Al2 . N1 . 1.904(3) yes
Al2 . N3 . 1.909(3) yes
Al2 . H3 . 1.47(5) yes
Al2 . H4 . 1.50(3) yes
Al3 . N2 . 1.907(3) yes
Al3 . N3 . 1.897(3) yes
Al3 . H5 . 1.60(4) yes
Al3 . H6 . 1.48(4) yes
Al4 . N1 . 1.896(3) yes
Al4 . N4 . 1.903(2) yes
Al4 . H7 . 1.54(4) yes
Al4 . H8 . 1.51(3) yes
Al5 . N2 . 1.898(3) yes
Al5 . N4 . 1.889(2) yes
Al5 . H9 . 1.58(4) yes
Al5 . H10 . 1.50(3) yes
Al6 . N3 . 1.898(3) yes
Al6 . N4 . 1.893(3) yes
Al6 . H11 . 1.48(3) yes
Al6 . H12 . 1.56(4) yes
N1 . C1 . 1.519(5) yes
C1 . H13 . 1.000 no
C1 . H14 . 1.000 no
C1 . H15 . 1.000 no
N2 . C2 . 1.512(4) yes
C2 . H16 . 1.000 no
C2 . H17 . 1.000 no
C2 . H18 . 1.000 no
N3 . C3 . 1.515(5) yes
C3 . H19 . 1.000 no
C3 . H20 . 1.000 no
C3 . H21 . 1.000 no
N4 . C4 . 1.510(4) yes
C4 . H22 . 1.000 no
C4 . H23 . 1.000 no
C4 . H24 . 1.000 no
O1 . C5 . 1.430(4) yes
O1 . C7 . 1.455(5) yes
C5 . C6 . 1.475(6) yes
C5 . H25 . 1.000 no
C5 . H26 . 1.000 no
C6 . H27 . 1.000 no
C6 . H28 . 1.000 no
C6 . H29 . 1.000 no
C7 . C8 . 1.469(8) yes
C7 . H30 . 1.000 no
C7 . H31 . 1.000 no
C8 . H32 . 1.000 no
C8 . H33 . 1.000 no
C8 . H34 . 1.000 no
O2 . C9 . 1.410(6) yes
O2 . C11 . 1.436(6) yes
C9 . C10 . 1.318(9) yes
C9 . H35 . 1.000 no
C9 . H36 . 1.000 no
C10 . H37 . 1.000 no
C10 . H38 . 1.00 no
C10 . H39 . 1.000 no
C11 . C12 . 1.36(1) yes
C11 . H40 . 1.000 no
C11 . H41 . 1.000 no
C12 . H42 . 1.000 no
C12 . H43 . 1.000 no
C12 . H44 . 1.00 no
